data_7004993
loop_
_publ_author_name
'John, Gordon H.'
'May, Iain'
'Sarsfield, Mark J.'
'Collison, David'
'Helliwell, Madeleine'

_publ_section_title
;
 Dimeric uranyl complexes with bridging perrhenates.
;
_journal_issue 16
_journal_name_full 'Dalton transactions (Cambridge, England : 2003)'
_journal_page_first 1603
_journal_page_last 1610
_journal_paper_doi 10.1039/b614481k
_journal_year 2007
_chemical_formula_sum 'C50 H108 Cl8 O24 P4 Re4 U2'
_chemical_formula_weight 2721.70
_chemical_name_systematic
;
?
;
_space_group_IT_number 2
_symmetry_cell_setting triclinic
_symmetry_space_group_name_Hall '-P 1'
_symmetry_space_group_name_H-M 'P -1'
_atom_sites_solution_hydrogens geom
_atom_sites_solution_primary direct
_atom_sites_solution_secondary difmap
_audit_creation_method SHELXL-97
_cell_angle_alpha 83.219(3)
_cell_angle_beta 86.142(3)
_cell_angle_gamma 78.133(3)
_cell_formula_units_Z 2
_cell_length_a 15.002(3)
_cell_length_b 16.580(3)
_cell_length_c 17.205(3)
_cell_measurement_reflns_used 6987
_cell_measurement_temperature 100(2)
_cell_measurement_theta_max 28.24
_cell_measurement_theta_min 2.17
_cell_volume 4154.6(13)
_computing_cell_refinement 'Bruker SMART'
_computing_data_collection 'Bruker SMART'
_computing_data_reduction 'Bruker SAINT'
_computing_molecular_graphics 'Bruker SHELXTL'
_computing_publication_material 'Bruker SHELXTL'
_computing_structure_refinement 'SHELXL-97 (Sheldrick, 1997)'
_computing_structure_solution 'SHELXS-97 (Sheldrick, 1990)'
_diffrn_ambient_temperature 100(2)
_diffrn_measured_fraction_theta_full 0.993
_diffrn_measured_fraction_theta_max 0.908
_diffrn_measurement_device_type 'CCD area detector'
_diffrn_measurement_method 'phi and omega scans'
_diffrn_radiation_monochromator graphite
_diffrn_radiation_source 'fine-focus sealed tube'
_diffrn_radiation_type MoK\a
_diffrn_radiation_wavelength 0.71073
_diffrn_reflns_av_R_equivalents 0.0629
_diffrn_reflns_av_sigmaI/netI 0.0830
_diffrn_reflns_limit_h_max 19
_diffrn_reflns_limit_h_min -19
_diffrn_reflns_limit_k_max 22
_diffrn_reflns_limit_k_min -21
_diffrn_reflns_limit_l_max 22
_diffrn_reflns_limit_l_min -22
_diffrn_reflns_number 46219
_diffrn_reflns_theta_full 25.00
_diffrn_reflns_theta_max 28.42
_diffrn_reflns_theta_min 1.64
_exptl_absorpt_coefficient_mu 10.084
_exptl_absorpt_correction_T_max 0.4321
_exptl_absorpt_correction_T_min 0.1871
_exptl_absorpt_correction_type multi-scan
_exptl_absorpt_process_details SADABS
_exptl_crystal_colour yellow
_exptl_crystal_density_diffrn 2.176
_exptl_crystal_density_method 'not measured'
_exptl_crystal_description plate
_exptl_crystal_F_000 2560
_exptl_crystal_size_max 0.25
_exptl_crystal_size_mid 0.20
_exptl_crystal_size_min 0.10
_refine_diff_density_max 6.855
_refine_diff_density_min -10.471
_refine_diff_density_rms 0.441
_refine_ls_extinction_method none
_refine_ls_goodness_of_fit_ref 1.053
_refine_ls_hydrogen_treatment constr
_refine_ls_matrix_type full
_refine_ls_number_parameters 825
_refine_ls_number_reflns 18983
_refine_ls_number_restraints 906
_refine_ls_restrained_S_all 1.030
_refine_ls_R_factor_all 0.0962
_refine_ls_R_factor_gt 0.0723
_refine_ls_shift/su_max 0.014
_refine_ls_shift/su_mean 0.000
_refine_ls_structure_factor_coef Fsqd
_refine_ls_weighting_details 'calc w=1/[\s^2^(Fo^2^)+(0.0818P)^2^+171.2372P] where P=(Fo^2^+2Fc^2^)/3'
_refine_ls_weighting_scheme calc
_refine_ls_wR_factor_gt 0.1729
_refine_ls_wR_factor_ref 0.1876
_reflns_number_gt 14562
_reflns_number_total 18983
_reflns_threshold_expression >2sigma(I)
_cod_data_source_file b614481k.txt
_cod_data_source_block s1082abs
_cod_depositor_comments
;
The following automatic conversions were performed:
'_symmetry_cell_setting' value 'Triclinic' changed to 'triclinic'
according to '/home/saulius/struct/CIF-dictionaries/cif_core.dic'
dictionary named 'cif_core.dic' version 2.4.1 from 2010-06-29.

Automatic conversion script
Id: cif_fix_enum 1527 2010-12-29 10:47:43Z saulius 
;
_cod_original_cell_volume 4154.6(12)
_cod_original_sg_symbol_H-M P-1
_cod_database_code 7004993

loop_
_symmetry_equiv_pos_as_xyz
'x, y, z'
'-x, -y, -z'

loop_
_atom_site_label
_atom_site_type_symbol
_atom_site_fract_x
_atom_site_fract_y
_atom_site_fract_z
_atom_site_U_iso_or_equiv
_atom_site_adp_type
_atom_site_occupancy
_atom_site_symmetry_multiplicity
_atom_site_calc_flag
_atom_site_refinement_flags
_atom_site_disorder_assembly
_atom_site_disorder_group
U1 U 0.30206(3) 0.14175(3) 0.47681(3) 0.01122(11) Uani 1 1 d U . .
Re1 Re 0.55793(4) 0.09194(4) 0.56111(3) 0.01584(13) Uani 1 1 d U . .
Re2 Re 0.08186(4) 0.32186(4) 0.43827(3) 0.01534(13) Uani 1 1 d U . .
P1 P 0.1952(2) 0.0724(2) 0.3189(2) 0.0137(7) Uani 1 1 d U . .
P2 P 0.3353(2) 0.3291(2) 0.56283(19) 0.0119(7) Uani 1 1 d U . .
O1 O 0.2366(7) 0.0698(6) 0.3976(5) 0.0162(18) Uani 1 1 d U . .
O2 O 0.2939(6) 0.2586(6) 0.5421(5) 0.0146(18) Uani 1 1 d U . .
O3 O 0.4429(7) 0.1259(8) 0.5465(7) 0.033(3) Uani 1 1 d U . .
O4 O 0.5763(8) 0.1033(8) 0.6558(7) 0.030(3) Uani 1 1 d U . .
O5 O 0.6173(11) 0.1519(10) 0.5004(10) 0.057(4) Uani 1 1 d U . .
O6 O 0.5916(8) -0.0116(8) 0.5450(8) 0.037(3) Uani 1 1 d U . .
O7 O 0.1601(7) 0.2269(7) 0.4460(7) 0.026(2) Uani 1 1 d U . .
O8 O 0.1376(8) 0.4013(8) 0.4155(6) 0.027(2) Uani 1 1 d U . .
O9 O 0.0216(8) 0.3347(8) 0.5248(7) 0.030(3) Uani 1 1 d U . .
O10 O 0.0080(7) 0.3212(7) 0.3647(6) 0.023(2) Uani 1 1 d U . .
O11 O 0.2538(8) 0.0911(6) 0.5601(5) 0.019(2) Uani 1 1 d U . .
O12 O 0.3532(8) 0.1890(8) 0.3941(6) 0.028(2) Uani 1 1 d U . .
C1 C 0.2508(10) 0.1323(9) 0.2442(8) 0.015(2) Uani 1 1 d U . .
H1A H 0.2158 0.1414 0.1961 0.018 Uiso 1 1 calc R . .
H1B H 0.2498 0.1872 0.2618 0.018 Uiso 1 1 calc R . .
C2 C 0.3512(11) 0.0914(10) 0.2238(8) 0.022(3) Uani 1 1 d U . .
H2A H 0.3822 0.0685 0.2730 0.026 Uiso 1 1 calc R . .
H2B H 0.3515 0.0445 0.1929 0.026 Uiso 1 1 calc R . .
C3 C 0.4041(12) 0.1505(11) 0.1780(10) 0.027(3) Uani 1 1 d U . .
H3A H 0.4680 0.1211 0.1701 0.033 Uiso 1 1 calc R . .
H3B H 0.4047 0.1966 0.2096 0.033 Uiso 1 1 calc R . .
C4 C 0.3669(12) 0.1871(11) 0.0979(9) 0.027(3) Uani 1 1 d U . .
H4A H 0.3595 0.1422 0.0682 0.040 Uiso 1 1 calc R . .
H4B H 0.4097 0.2184 0.0691 0.040 Uiso 1 1 calc R . .
H4C H 0.3078 0.2242 0.1052 0.040 Uiso 1 1 calc R . .
C5 C 0.2072(10) -0.0319(9) 0.2947(8) 0.017(3) Uani 1 1 d U . .
H5A H 0.2728 -0.0575 0.2911 0.021 Uiso 1 1 calc R . .
H5B H 0.1782 -0.0643 0.3375 0.021 Uiso 1 1 calc R . .
C6 C 0.1644(11) -0.0368(9) 0.2176(7) 0.017(3) Uani 1 1 d U . .
H6A H 0.0972 -0.0246 0.2254 0.020 Uiso 1 1 calc R . .
H6B H 0.1815 0.0062 0.1777 0.020 Uiso 1 1 calc R . .
C7 C 0.1942(11) -0.1212(10) 0.1870(9) 0.022(3) Uani 1 1 d U . .
H7A H 0.2614 -0.1343 0.1795 0.026 Uiso 1 1 calc R . .
H7B H 0.1756 -0.1644 0.2257 0.026 Uiso 1 1 calc R . .
C8 C 0.1512(12) -0.1210(10) 0.1099(8) 0.023(3) Uani 1 1 d U . .
H8A H 0.0847 -0.1050 0.1167 0.034 Uiso 1 1 calc R . .
H8B H 0.1674 -0.1765 0.0925 0.034 Uiso 1 1 calc R . .
H8C H 0.1735 -0.0813 0.0705 0.034 Uiso 1 1 calc R . .
C9 C 0.0753(9) 0.1200(9) 0.3205(8) 0.015(2) Uani 1 1 d U . .
H9A H 0.0686 0.1806 0.3205 0.018 Uiso 1 1 calc R . .
H9B H 0.0484 0.1098 0.2725 0.018 Uiso 1 1 calc R . .
C10 C 0.0240(10) 0.0863(10) 0.3917(9) 0.021(3) Uani 1 1 d U . .
H10A H 0.0497 0.0978 0.4398 0.025 Uiso 1 1 calc R . .
H10B H 0.0318 0.0255 0.3925 0.025 Uiso 1 1 calc R . .
C11 C -0.0777(11) 0.1257(11) 0.3910(10) 0.026(3) Uani 1 1 d U . .
H11A H -0.1035 0.1122 0.3437 0.031 Uiso 1 1 calc R . .
H11B H -0.0849 0.1867 0.3875 0.031 Uiso 1 1 calc R . .
C12 C -0.1318(10) 0.0962(11) 0.4638(9) 0.024(3) Uani 1 1 d U . .
H12A H -0.1493 0.0441 0.4559 0.036 Uiso 1 1 calc R . .
H12B H -0.1868 0.1383 0.4725 0.036 Uiso 1 1 calc R . .
H12C H -0.0940 0.0875 0.5095 0.036 Uiso 1 1 calc R . .
C13 C 0.2482(9) 0.4184(9) 0.5742(8) 0.014(2) Uani 1 1 d U . .
H13A H 0.2762 0.4631 0.5893 0.017 Uiso 1 1 calc R . .
H13B H 0.2200 0.4381 0.5233 0.017 Uiso 1 1 calc R . .
C14 C 0.1737(9) 0.4023(9) 0.6359(8) 0.014(3) Uani 1 1 d U . .
H14A H 0.1528 0.3517 0.6262 0.017 Uiso 1 1 calc R . .
H14B H 0.1994 0.3925 0.6885 0.017 Uiso 1 1 calc R . .
C15 C 0.0932(10) 0.4742(10) 0.6344(9) 0.021(3) Uani 1 1 d U . .
H15A H 0.0671 0.4834 0.5819 0.025 Uiso 1 1 calc R . .
H15B H 0.1144 0.5250 0.6432 0.025 Uiso 1 1 calc R . .
C16 C 0.0178(11) 0.4589(11) 0.6975(9) 0.030(4) Uani 1 1 d U . .
H16A H -0.0076 0.4120 0.6860 0.045 Uiso 1 1 calc R . .
H16B H -0.0306 0.5086 0.6972 0.045 Uiso 1 1 calc R . .
H16C H 0.0442 0.4466 0.7492 0.045 Uiso 1 1 calc R . .
C17 C 0.3954(9) 0.3012(9) 0.6516(8) 0.015(3) Uani 1 1 d U . .
H17A H 0.3507 0.2927 0.6952 0.018 Uiso 1 1 calc R . .
H17B H 0.4378 0.2475 0.6474 0.018 Uiso 1 1 calc R . .
C18 C 0.4493(10) 0.3624(10) 0.6729(8) 0.018(3) Uani 1 1 d U . .
H18A H 0.4069 0.4146 0.6830 0.022 Uiso 1 1 calc R . .
H18B H 0.4909 0.3751 0.6280 0.022 Uiso 1 1 calc R . .
C19 C 0.5059(10) 0.3292(10) 0.7458(8) 0.020(3) Uani 1 1 d U . .
H19A H 0.4640 0.3193 0.7913 0.024 Uiso 1 1 calc R . .
H19B H 0.5458 0.2754 0.7367 0.024 Uiso 1 1 calc R . .
C20 C 0.5643(12) 0.3885(12) 0.7651(9) 0.029(4) Uani 1 1 d U . .
H20A H 0.6059 0.3986 0.7203 0.044 Uiso 1 1 calc R . .
H20B H 0.5998 0.3641 0.8110 0.044 Uiso 1 1 calc R . .
H20C H 0.5249 0.4411 0.7766 0.044 Uiso 1 1 calc R . .
C21 C 0.4178(9) 0.3541(9) 0.4889(8) 0.016(2) Uani 1 1 d U . .
H21A H 0.4456 0.3979 0.5061 0.019 Uiso 1 1 calc R . .
H21B H 0.4667 0.3044 0.4851 0.019 Uiso 1 1 calc R . .
C22 C 0.3828(10) 0.3834(10) 0.4081(8) 0.020(3) Uani 1 1 d U . .
H22A H 0.3382 0.4363 0.4098 0.024 Uiso 1 1 calc R . .
H22B H 0.3508 0.3420 0.3916 0.024 Uiso 1 1 calc R . .
C23 C 0.4602(10) 0.3961(10) 0.3475(8) 0.019(3) Uani 1 1 d U . .
H23A H 0.4332 0.4223 0.2974 0.023 Uiso 1 1 calc R . .
H23B H 0.4943 0.4348 0.3660 0.023 Uiso 1 1 calc R . .
C24 C 0.5261(12) 0.3170(11) 0.3326(10) 0.031(4) Uani 1 1 d U . .
H24A H 0.5607 0.2955 0.3795 0.047 Uiso 1 1 calc R . .
H24B H 0.5682 0.3283 0.2885 0.047 Uiso 1 1 calc R . .
H24C H 0.4922 0.2760 0.3201 0.047 Uiso 1 1 calc R . .
U2 U 0.87409(3) 0.84559(3) 0.01985(3) 0.01123(10) Uani 1 1 d U . .
Re3 Re 0.77870(4) 0.64151(4) 0.08727(3) 0.01521(13) Uani 1 1 d U . .
Re4 Re 0.90823(3) 1.06610(3) 0.09885(3) 0.01122(12) Uani 1 1 d U . .
P3 P 1.0145(2) 0.6724(2) -0.0812(2) 0.0138(7) Uani 1 1 d U . .
P4 P 0.6991(2) 0.8960(2) 0.17965(19) 0.0118(7) Uani 1 1 d U . .
O13 O 0.9508(7) 0.7526(6) -0.0624(6) 0.0181(19) Uani 1 1 d U . .
O14 O 0.7487(6) 0.8864(7) 0.1003(5) 0.0168(19) Uani 1 1 d U . .
O15 O 0.7921(7) 0.7340(7) 0.0320(6) 0.022(2) Uani 1 1 d U . .
O16 O 0.7231(8) 0.6622(8) 0.1753(6) 0.030(3) Uani 1 1 d U . .
O17 O 0.7165(10) 0.5916(9) 0.0370(8) 0.041(3) Uani 1 1 d U . .
O18 O 0.8820(9) 0.5793(8) 0.1038(8) 0.038(3) Uani 1 1 d U . .
O19 O 0.8884(7) 0.9756(6) 0.0694(5) 0.0172(19) Uani 1 1 d U . .
O20 O 0.8107(7) 1.1400(7) 0.0947(6) 0.024(2) Uani 1 1 d U . .
O21 O 0.9396(8) 1.0485(7) 0.1933(6) 0.025(2) Uani 1 1 d U . .
O22 O 0.9938(8) 1.1022(7) 0.0403(6) 0.027(2) Uani 1 1 d U . .
O23 O 0.8100(6) 0.8993(6) -0.0600(6) 0.0167(19) Uani 1 1 d U . .
O24 O 0.9387(7) 0.7931(6) 0.0993(6) 0.0173(19) Uani 1 1 d U . .
C25 C 1.0875(10) 0.6940(9) -0.1662(8) 0.016(3) Uiso 1 1 d U . .
H25A H 1.0494 0.7143 -0.2120 0.019 Uiso 1 1 calc R . .
H25B H 1.1190 0.7386 -0.1566 0.019 Uiso 1 1 calc R . .
C26 C 1.1587(10) 0.6177(9) -0.1852(8) 0.018(3) Uani 1 1 d U . .
H26A H 1.1989 0.5987 -0.1405 0.022 Uiso 1 1 calc R . .
H26B H 1.1278 0.5723 -0.1932 0.022 Uiso 1 1 calc R . .
C27 C 1.2153(10) 0.6379(9) -0.2580(9) 0.020(3) Uiso 1 1 d U . .
H27A H 1.2437 0.6851 -0.2504 0.024 Uiso 1 1 calc R . .
H27B H 1.1749 0.6554 -0.3026 0.024 Uiso 1 1 calc R . .
C28 C 1.2901(11) 0.5648(11) -0.2781(10) 0.027(4) Uani 1 1 d U . .
H28A H 1.3379 0.5552 -0.2400 0.041 Uiso 1 1 calc R . .
H28B H 1.3164 0.5772 -0.3308 0.041 Uiso 1 1 calc R . .
H28C H 1.2640 0.5150 -0.2765 0.041 Uiso 1 1 calc R . .
C29 C 0.9507(11) 0.5980(9) -0.1015(8) 0.020(3) Uani 1 1 d U . .
H29A H 0.9935 0.5498 -0.1205 0.023 Uiso 1 1 calc R . .
H29B H 0.9205 0.5782 -0.0521 0.023 Uiso 1 1 calc R . .
C30 C 0.8777(10) 0.6312(10) -0.1626(8) 0.021(3) Uani 1 1 d U . .
H30A H 0.8420 0.6854 -0.1492 0.026 Uiso 1 1 calc R . .
H30B H 0.9082 0.6403 -0.2148 0.026 Uiso 1 1 calc R . .
C31 C 0.8147(11) 0.5734(11) -0.1662(9) 0.024(3) Uani 1 1 d U . .
H31A H 0.7809 0.5680 -0.1151 0.029 Uiso 1 1 calc R . .
H31B H 0.8511 0.5180 -0.1750 0.029 Uiso 1 1 calc R . .
C32 C 0.7461(11) 0.6009(13) -0.2307(11) 0.036(4) Uani 1 1 d U . .
H32A H 0.7070 0.6541 -0.2207 0.054 Uiso 1 1 calc R . .
H32B H 0.7084 0.5592 -0.2310 0.054 Uiso 1 1 calc R . .
H32C H 0.7788 0.6071 -0.2815 0.054 Uiso 1 1 calc R . .
C33 C 1.0837(10) 0.6269(9) -0.0004(8) 0.019(3) Uani 1 1 d U . .
H33A H 1.0436 0.6170 0.0464 0.022 Uiso 1 1 calc R . .
H33B H 1.1197 0.5724 -0.0127 0.022 Uiso 1 1 calc R . .
C34 C 1.1490(10) 0.6809(9) 0.0190(7) 0.016(3) Uani 1 1 d U . .
H34A H 1.1933 0.6856 -0.0258 0.019 Uiso 1 1 calc R . .
H34B H 1.1136 0.7372 0.0255 0.019 Uiso 1 1 calc R . .
C35 C 1.2012(11) 0.6474(9) 0.0930(8) 0.019(3) Uani 1 1 d U . .
H35A H 1.2515 0.6774 0.0953 0.022 Uiso 1 1 calc R . .
H35B H 1.2284 0.5880 0.0907 0.022 Uiso 1 1 calc R . .
C36 C 1.1387(12) 0.6573(11) 0.1681(8) 0.026(3) Uani 1 1 d U . .
H36A H 1.1134 0.7162 0.1717 0.040 Uiso 1 1 calc R . .
H36B H 1.1742 0.6342 0.2142 0.040 Uiso 1 1 calc R . .
H36C H 1.0888 0.6277 0.1661 0.040 Uiso 1 1 calc R . .
C37 C 0.5944(10) 0.8620(9) 0.1792(8) 0.016(3) Uani 1 1 d U . .
H37A H 0.6076 0.8017 0.1747 0.020 Uiso 1 1 calc R . .
H37B H 0.5605 0.8711 0.2298 0.020 Uiso 1 1 calc R . .
C38 C 0.5331(10) 0.9064(9) 0.1121(8) 0.017(3) Uiso 1 1 d U . .
H38A H 0.5116 0.9651 0.1215 0.020 Uiso 1 1 calc R . .
H38B H 0.5701 0.9053 0.0623 0.020 Uiso 1 1 calc R . .
C39 C 0.4520(12) 0.8690(11) 0.1036(10) 0.028(3) Uani 1 1 d U . .
H39A H 0.4137 0.8717 0.1527 0.034 Uiso 1 1 calc R . .
H39B H 0.4731 0.8099 0.0955 0.034 Uiso 1 1 calc R . .
C40 C 0.3944(13) 0.9125(13) 0.0357(11) 0.037(4) Uani 1 1 d U . .
H40A H 0.3645 0.9682 0.0476 0.056 Uiso 1 1 calc R . .
H40B H 0.3481 0.8807 0.0276 0.056 Uiso 1 1 calc R . .
H40C H 0.4336 0.9166 -0.0120 0.056 Uiso 1 1 calc R . .
C41 C 0.6732(9) 1.0025(9) 0.1980(8) 0.017(3) Uani 1 1 d U . .
H41A H 0.7312 1.0217 0.2001 0.020 Uiso 1 1 calc R . .
H41B H 0.6397 1.0356 0.1534 0.020 Uiso 1 1 calc R . .
C42 C 0.6166(9) 1.0193(9) 0.2736(8) 0.015(3) Uani 1 1 d U . .
H42A H 0.6438 0.9786 0.3167 0.018 Uiso 1 1 calc R . .
H42B H 0.5543 1.0105 0.2675 0.018 Uiso 1 1 calc R . .
C43 C 0.6098(11) 1.1070(10) 0.2970(9) 0.023(3) Uani 1 1 d U . .
H43A H 0.5823 1.1479 0.2542 0.028 Uiso 1 1 calc R . .
H43B H 0.5687 1.1140 0.3442 0.028 Uiso 1 1 calc R . .
C44 C 0.7012(11) 1.1250(11) 0.3137(9) 0.025(3) Uani 1 1 d U . .
H44A H 0.7292 1.0844 0.3556 0.037 Uiso 1 1 calc R . .
H44B H 0.6924 1.1809 0.3301 0.037 Uiso 1 1 calc R . .
H44C H 0.7411 1.1216 0.2662 0.037 Uiso 1 1 calc R . .
C45 C 0.7646(9) 0.8364(9) 0.2571(8) 0.015(2) Uani 1 1 d U . .
H45A H 0.7253 0.8350 0.3056 0.018 Uiso 1 1 calc R . .
H45B H 0.7848 0.7788 0.2439 0.018 Uiso 1 1 calc R . .
C46 C 0.8494(9) 0.8709(9) 0.2729(8) 0.016(3) Uani 1 1 d U . .
H46A H 0.8812 0.8849 0.2224 0.020 Uiso 1 1 calc R . .
H46B H 0.8293 0.9225 0.2983 0.020 Uiso 1 1 calc R . .
C47 C 0.9156(10) 0.8097(10) 0.3248(9) 0.020(3) Uani 1 1 d U . .
H47A H 0.9437 0.7622 0.2954 0.024 Uiso 1 1 calc R . .
H47B H 0.8813 0.7881 0.3711 0.024 Uiso 1 1 calc R . .
C48 C 0.9911(12) 0.8473(13) 0.3526(12) 0.038(4) Uani 1 1 d U . .
H48A H 1.0248 0.8695 0.3071 0.057 Uiso 1 1 calc R . .
H48B H 1.0328 0.8044 0.3840 0.057 Uiso 1 1 calc R . .
H48C H 0.9640 0.8921 0.3845 0.057 Uiso 1 1 calc R . .
C49 C 0.2511(10) 0.6537(10) 0.4438(8) 0.021(3) Uani 1 1 d U . .
Cl1 Cl 0.3574(3) 0.5962(3) 0.4778(2) 0.0307(9) Uani 1 1 d U . .
Cl2 Cl 0.1990(3) 0.5910(3) 0.3947(2) 0.0336(9) Uani 1 1 d U . .
Cl3 Cl 0.1810(3) 0.6838(3) 0.5265(2) 0.0345(10) Uani 1 1 d U . .
Cl4 Cl 0.2699(4) 0.7412(3) 0.3833(3) 0.0487(13) Uani 1 1 d U . .
C50 C 0.5614(11) 0.3636(10) 0.0647(9) 0.023(3) Uani 1 1 d U . .
Cl5 Cl 0.4608(3) 0.3872(3) 0.1241(2) 0.0340(10) Uani 1 1 d U . .
Cl6 Cl 0.5324(3) 0.3448(3) -0.0274(2) 0.0371(10) Uani 1 1 d U . .
Cl7 Cl 0.6335(3) 0.2749(3) 0.1082(3) 0.0392(10) Uani 1 1 d U . .
Cl8 Cl 0.6166(3) 0.4485(3) 0.0540(3) 0.0310(9) Uani 1 1 d U . .

loop_
_atom_site_aniso_label
_atom_site_aniso_U_11
_atom_site_aniso_U_22
_atom_site_aniso_U_33
_atom_site_aniso_U_23
_atom_site_aniso_U_13
_atom_site_aniso_U_12
U1 0.0101(2) 0.0179(3) 0.0064(2) -0.00712(18) 0.00107(16) -0.00155(18)
Re1 0.0122(3) 0.0238(3) 0.0126(3) -0.0118(2) -0.00119(19) -0.0003(2)
Re2 0.0131(3) 0.0194(3) 0.0136(3) -0.0063(2) -0.00079(19) -0.0008(2)
P1 0.0141(16) 0.0196(19) 0.0082(15) -0.0054(13) 0.0002(12) -0.0034(14)
P2 0.0123(16) 0.0156(18) 0.0082(15) -0.0073(13) 0.0052(12) -0.0017(13)
O1 0.020(5) 0.019(5) 0.011(4) -0.005(3) -0.002(3) -0.008(4)
O2 0.009(4) 0.020(4) 0.016(4) -0.012(4) 0.002(3) 0.001(3)
O3 0.019(4) 0.046(7) 0.033(6) -0.031(5) -0.017(4) 0.015(4)
O4 0.023(5) 0.044(7) 0.023(5) -0.022(5) -0.009(4) 0.004(5)
O5 0.059(8) 0.055(8) 0.055(7) 0.001(7) 0.023(7) -0.020(7)
O6 0.028(6) 0.033(5) 0.052(7) -0.026(5) -0.021(6) 0.009(5)
O7 0.020(4) 0.029(5) 0.028(6) -0.011(4) -0.015(4) 0.004(4)
O8 0.024(6) 0.038(6) 0.023(5) -0.004(5) -0.006(4) -0.012(4)
O9 0.025(6) 0.042(7) 0.020(5) -0.007(5) 0.005(4) -0.003(5)
O10 0.019(5) 0.031(6) 0.020(5) -0.006(4) -0.008(4) 0.001(4)
O11 0.038(5) 0.011(4) 0.008(4) -0.005(3) -0.001(4) -0.004(4)
O12 0.035(6) 0.045(7) 0.010(4) -0.013(4) 0.010(4) -0.022(5)
C1 0.022(5) 0.019(6) 0.010(5) -0.008(4) -0.001(4) -0.009(5)
C2 0.031(6) 0.026(7) 0.009(6) -0.009(5) 0.007(5) -0.006(6)
C3 0.029(7) 0.028(8) 0.026(7) -0.001(6) -0.002(5) -0.010(6)
C4 0.030(8) 0.034(9) 0.018(6) -0.002(5) 0.004(6) -0.013(7)
C5 0.020(7) 0.021(5) 0.012(6) -0.006(5) -0.001(5) -0.004(5)
C6 0.030(7) 0.019(6) 0.003(5) -0.005(4) 0.002(5) -0.010(5)
C7 0.025(7) 0.024(7) 0.019(6) -0.011(5) -0.001(5) -0.006(6)
C8 0.036(8) 0.027(8) 0.011(6) -0.005(5) -0.003(6) -0.016(7)
C9 0.018(5) 0.019(6) 0.009(5) -0.003(5) -0.004(4) -0.001(5)
C10 0.017(5) 0.027(7) 0.017(6) -0.008(5) 0.012(5) -0.003(5)
C11 0.019(6) 0.032(8) 0.026(7) -0.003(6) 0.000(5) -0.007(6)
C12 0.014(6) 0.038(9) 0.018(7) -0.001(6) 0.005(5) -0.005(6)
C13 0.012(5) 0.017(6) 0.013(6) -0.005(5) 0.012(4) -0.004(4)
C14 0.013(5) 0.021(7) 0.009(6) -0.007(5) 0.005(4) -0.002(5)
C15 0.013(6) 0.027(7) 0.017(6) -0.003(6) 0.010(5) 0.002(5)
C16 0.022(7) 0.040(9) 0.018(7) -0.004(6) 0.016(5) 0.008(6)
C17 0.012(6) 0.022(7) 0.014(5) -0.009(5) 0.000(4) -0.006(5)
C18 0.020(6) 0.026(7) 0.012(6) -0.005(5) -0.001(4) -0.007(5)
C19 0.020(7) 0.029(8) 0.011(6) -0.003(5) 0.002(5) -0.008(5)
C20 0.025(8) 0.050(10) 0.017(7) -0.007(7) -0.001(6) -0.014(7)
C21 0.015(6) 0.021(7) 0.011(5) -0.009(5) 0.006(4) -0.003(5)
C22 0.019(6) 0.024(7) 0.013(5) -0.004(5) 0.006(4) -0.001(5)
C23 0.020(6) 0.029(7) 0.012(5) -0.003(5) 0.004(5) -0.014(5)
C24 0.028(8) 0.034(8) 0.033(8) -0.015(7) 0.019(6) -0.011(6)
U2 0.0081(2) 0.0141(3) 0.013 -0.00727(18) 0.00528(17) -0.00484(18)
Re3 0.0192(3) 0.0180(3) 0.0099(2) -0.0050(2) 0.00711(19) -0.0075(2)
Re4 0.0114(2) 0.0175(3) 0.0069(2) -0.00749(19) 0.00645(18) -0.0065(2)
P3 0.0120(16) 0.0210(19) 0.0097(15) -0.0082(13) 0.0070(12) -0.0053(13)
P4 0.0105(15) 0.0192(18) 0.0068(15) -0.0053(13) 0.0058(11) -0.0052(13)
O13 0.017(5) 0.020(5) 0.017(4) -0.011(4) 0.009(3) -0.002(3)
O14 0.009(4) 0.029(5) 0.010(4) -0.006(4) 0.006(3) 0.000(3)
O15 0.020(5) 0.027(4) 0.024(5) -0.006(4) -0.001(4) -0.012(4)
O16 0.032(6) 0.037(7) 0.019(5) -0.005(4) 0.011(4) -0.005(5)
O17 0.054(7) 0.049(8) 0.032(6) -0.012(5) 0.002(5) -0.038(6)
O18 0.029(5) 0.037(7) 0.037(7) 0.010(5) 0.013(5) 0.007(5)
O19 0.028(5) 0.018(4) 0.009(4) -0.008(3) 0.008(4) -0.011(4)
O20 0.022(5) 0.021(5) 0.025(5) -0.003(4) 0.008(4) 0.001(4)
O21 0.029(6) 0.037(6) 0.011(4) -0.007(4) -0.002(4) -0.011(5)
O22 0.027(5) 0.039(7) 0.023(5) -0.013(5) 0.011(4) -0.022(5)
O23 0.011(4) 0.026(5) 0.015(4) -0.009(3) 0.002(3) -0.003(4)
O24 0.012(4) 0.024(5) 0.016(4) -0.004(4) -0.006(3) 0.001(4)
C26 0.015(6) 0.022(7) 0.018(6) -0.006(5) 0.008(5) -0.005(5)
C28 0.020(7) 0.039(9) 0.025(7) -0.018(7) 0.011(6) -0.009(6)
C29 0.028(7) 0.019(6) 0.013(6) -0.011(5) 0.006(5) -0.007(5)
C30 0.019(6) 0.034(8) 0.014(6) -0.009(6) 0.005(5) -0.008(5)
C31 0.024(7) 0.037(8) 0.016(6) -0.014(6) 0.010(5) -0.013(6)
C32 0.017(7) 0.063(11) 0.032(8) -0.011(8) 0.007(5) -0.016(7)
C33 0.020(6) 0.022(7) 0.013(6) 0.006(5) 0.007(4) -0.008(5)
C34 0.020(6) 0.024(7) 0.003(5) -0.005(5) 0.001(4) -0.003(5)
C35 0.030(7) 0.013(7) 0.013(6) -0.001(5) -0.005(5) -0.003(5)
C36 0.038(8) 0.038(9) 0.005(5) -0.001(6) -0.002(5) -0.011(7)
C37 0.022(5) 0.024(7) 0.006(5) -0.008(5) 0.002(4) -0.010(5)
C39 0.028(7) 0.037(9) 0.024(7) 0.006(6) -0.008(6) -0.020(7)
C40 0.031(9) 0.051(11) 0.033(8) -0.002(7) -0.010(7) -0.013(8)
C41 0.011(6) 0.023(5) 0.019(6) -0.009(5) 0.009(5) -0.007(5)
C42 0.008(6) 0.024(6) 0.014(6) -0.010(5) 0.005(4) -0.003(5)
C43 0.024(7) 0.027(7) 0.022(7) -0.017(6) 0.000(6) -0.006(6)
C44 0.027(7) 0.033(8) 0.021(7) -0.018(6) 0.001(6) -0.012(6)
C45 0.015(5) 0.017(6) 0.013(5) -0.002(5) 0.005(4) -0.006(5)
C46 0.015(6) 0.020(7) 0.014(6) -0.003(5) 0.007(4) -0.007(5)
C47 0.022(6) 0.026(7) 0.015(6) 0.001(5) -0.001(5) -0.011(5)
C48 0.027(8) 0.054(11) 0.040(9) 0.006(8) -0.004(6) -0.029(8)
C49 0.021(6) 0.027(7) 0.015(6) -0.003(5) 0.008(5) -0.007(5)
Cl1 0.0159(17) 0.047(3) 0.029(2) -0.0032(18) 0.0050(14) -0.0083(16)
Cl2 0.034(2) 0.043(3) 0.026(2) -0.0151(18) -0.0065(17) -0.0033(18)
Cl3 0.031(2) 0.051(3) 0.0214(19) -0.0148(18) 0.0136(16) -0.0068(19)
Cl4 0.068(4) 0.035(3) 0.038(3) 0.006(2) 0.018(2) -0.011(2)
C50 0.029(7) 0.025(7) 0.016(6) -0.008(5) 0.000(5) -0.005(5)
Cl5 0.029(2) 0.049(3) 0.0236(19) -0.0103(18) 0.0147(16) -0.0075(18)
Cl6 0.047(3) 0.050(3) 0.0183(18) -0.0164(18) 0.0036(17) -0.014(2)
Cl7 0.035(2) 0.034(2) 0.043(3) 0.008(2) 0.0002(19) -0.0023(19)
Cl8 0.032(2) 0.030(2) 0.033(2) -0.0039(17) -0.0013(17) -0.0105(17)

loop_
_atom_type_symbol
_atom_type_description
_atom_type_scat_dispersion_real
_atom_type_scat_dispersion_imag
_atom_type_scat_source
C C 0.0033 0.0016 'International Tables Vol C Tables 4.2.6.8 and 6.1.1.4'
H H 0.0000 0.0000 'International Tables Vol C Tables 4.2.6.8 and 6.1.1.4'
O O 0.0106 0.0060 'International Tables Vol C Tables 4.2.6.8 and 6.1.1.4'
P P 0.1023 0.0942 'International Tables Vol C Tables 4.2.6.8 and 6.1.1.4'
Re Re -1.0185 7.2310 'International Tables Vol C Tables 4.2.6.8 and 6.1.1.4'
U U -9.6767 9.6646 'International Tables Vol C Tables 4.2.6.8 and 6.1.1.4'
Cl Cl 0.1484 0.1585 'International Tables Vol C Tables 4.2.6.8 and 6.1.1.4'

loop_
_geom_angle_atom_site_label_1
_geom_angle_atom_site_label_2
_geom_angle_atom_site_label_3
_geom_angle
_geom_angle_site_symmetry_1
_geom_angle_site_symmetry_3
_geom_angle_publ_flag
O12 U1 O11 178.0(5) . . ?
O12 U1 O1 89.9(4) . . ?
O11 U1 O1 89.8(4) . . ?
O12 U1 O2 90.6(4) . . ?
O11 U1 O2 90.7(4) . . ?
O1 U1 O2 149.5(3) . . ?
O12 U1 O7 90.0(5) . . ?
O11 U1 O7 91.9(5) . . ?
O1 U1 O7 74.5(4) . . ?
O2 U1 O7 74.9(3) . . ?
O12 U1 O3 89.7(5) . . ?
O11 U1 O3 89.1(5) . . ?
O1 U1 O3 139.1(4) . . ?
O2 U1 O3 71.5(3) . . ?
O7 U1 O3 146.4(4) . . ?
O12 U1 O6 88.1(5) . 2_656 ?
O11 U1 O6 89.9(5) . 2_656 ?
O1 U1 O6 71.0(4) . 2_656 ?
O2 U1 O6 139.5(3) . 2_656 ?
O7 U1 O6 145.5(4) . 2_656 ?
O3 U1 O6 68.1(4) . 2_656 ?
O5 Re1 O4 108.8(8) . . ?
O5 Re1 O3 109.1(8) . . ?
O4 Re1 O3 107.9(5) . . ?
O5 Re1 O6 111.0(7) . . ?
O4 Re1 O6 109.7(6) . . ?
O3 Re1 O6 110.4(6) . . ?
O8 Re2 O9 109.0(6) . . ?
O8 Re2 O10 109.5(5) . . ?
O9 Re2 O10 109.8(5) . . ?
O8 Re2 O7 110.2(6) . . ?
O9 Re2 O7 109.9(6) . . ?
O10 Re2 O7 108.5(5) . . ?
O1 P1 C1 110.5(6) . . ?
O1 P1 C5 108.7(6) . . ?
C1 P1 C5 110.2(7) . . ?
O1 P1 C9 112.1(6) . . ?
C1 P1 C9 106.9(7) . . ?
C5 P1 C9 108.4(7) . . ?
O2 P2 C13 110.1(6) . . ?
O2 P2 C21 110.9(6) . . ?
C13 P2 C21 109.7(7) . . ?
O2 P2 C17 111.6(6) . . ?
C13 P2 C17 108.8(7) . . ?
C21 P2 C17 105.7(7) . . ?
P1 O1 U1 145.4(6) . . ?
P2 O2 U1 150.8(6) . . ?
Re1 O3 U1 155.3(6) . . ?
Re1 O6 U1 157.1(7) . 2_656 ?
Re2 O7 U1 153.5(6) . . ?
C2 C1 P1 114.0(10) . . ?
C2 C1 H1A 108.7 . . ?
P1 C1 H1A 108.7 . . ?
C2 C1 H1B 108.7 . . ?
P1 C1 H1B 108.7 . . ?
H1A C1 H1B 107.6 . . ?
C3 C2 C1 113.2(13) . . ?
C3 C2 H2A 108.9 . . ?
C1 C2 H2A 108.9 . . ?
C3 C2 H2B 108.9 . . ?
C1 C2 H2B 108.9 . . ?
H2A C2 H2B 107.7 . . ?
C2 C3 C4 114.7(14) . . ?
C2 C3 H3A 108.6 . . ?
C4 C3 H3A 108.6 . . ?
C2 C3 H3B 108.6 . . ?
C4 C3 H3B 108.6 . . ?
H3A C3 H3B 107.6 . . ?
C3 C4 H4A 109.5 . . ?
C3 C4 H4B 109.5 . . ?
H4A C4 H4B 109.5 . . ?
C3 C4 H4C 109.5 . . ?
H4A C4 H4C 109.5 . . ?
H4B C4 H4C 109.5 . . ?
C6 C5 P1 113.1(10) . . ?
C6 C5 H5A 109.0 . . ?
P1 C5 H5A 109.0 . . ?
C6 C5 H5B 109.0 . . ?
P1 C5 H5B 109.0 . . ?
H5A C5 H5B 107.8 . . ?
C7 C6 C5 113.0(12) . . ?
C7 C6 H6A 109.0 . . ?
C5 C6 H6A 109.0 . . ?
C7 C6 H6B 109.0 . . ?
C5 C6 H6B 109.0 . . ?
H6A C6 H6B 107.8 . . ?
C8 C7 C6 110.2(13) . . ?
C8 C7 H7A 109.6 . . ?
C6 C7 H7A 109.6 . . ?
C8 C7 H7B 109.6 . . ?
C6 C7 H7B 109.6 . . ?
H7A C7 H7B 108.1 . . ?
C7 C8 H8A 109.5 . . ?
C7 C8 H8B 109.5 . . ?
H8A C8 H8B 109.5 . . ?
C7 C8 H8C 109.5 . . ?
H8A C8 H8C 109.5 . . ?
H8B C8 H8C 109.5 . . ?
C10 C9 P1 111.9(10) . . ?
C10 C9 H9A 109.2 . . ?
P1 C9 H9A 109.2 . . ?
C10 C9 H9B 109.2 . . ?
P1 C9 H9B 109.2 . . ?
H9A C9 H9B 107.9 . . ?
C9 C10 C11 111.1(13) . . ?
C9 C10 H10A 109.4 . . ?
C11 C10 H10A 109.4 . . ?
C9 C10 H10B 109.4 . . ?
C11 C10 H10B 109.4 . . ?
H10A C10 H10B 108.0 . . ?
C10 C11 C12 113.0(13) . . ?
C10 C11 H11A 109.0 . . ?
C12 C11 H11A 109.0 . . ?
C10 C11 H11B 109.0 . . ?
C12 C11 H11B 109.0 . . ?
H11A C11 H11B 107.8 . . ?
C11 C12 H12A 109.5 . . ?
C11 C12 H12B 109.5 . . ?
H12A C12 H12B 109.5 . . ?
C11 C12 H12C 109.5 . . ?
H12A C12 H12C 109.5 . . ?
H12B C12 H12C 109.5 . . ?
C14 C13 P2 113.2(10) . . ?
C14 C13 H13A 108.9 . . ?
P2 C13 H13A 108.9 . . ?
C14 C13 H13B 108.9 . . ?
P2 C13 H13B 108.9 . . ?
H13A C13 H13B 107.7 . . ?
C15 C14 C13 111.9(12) . . ?
C15 C14 H14A 109.2 . . ?
C13 C14 H14A 109.2 . . ?
C15 C14 H14B 109.2 . . ?
C13 C14 H14B 109.2 . . ?
H14A C14 H14B 107.9 . . ?
C14 C15 C16 112.3(13) . . ?
C14 C15 H15A 109.2 . . ?
C16 C15 H15A 109.2 . . ?
C14 C15 H15B 109.2 . . ?
C16 C15 H15B 109.2 . . ?
H15A C15 H15B 107.9 . . ?
C15 C16 H16A 109.5 . . ?
C15 C16 H16B 109.5 . . ?
H16A C16 H16B 109.5 . . ?
C15 C16 H16C 109.5 . . ?
H16A C16 H16C 109.5 . . ?
H16B C16 H16C 109.5 . . ?
C18 C17 P2 116.3(11) . . ?
C18 C17 H17A 108.2 . . ?
P2 C17 H17A 108.2 . . ?
C18 C17 H17B 108.2 . . ?
P2 C17 H17B 108.2 . . ?
H17A C17 H17B 107.4 . . ?
C17 C18 C19 112.4(13) . . ?
C17 C18 H18A 109.1 . . ?
C19 C18 H18A 109.1 . . ?
C17 C18 H18B 109.1 . . ?
C19 C18 H18B 109.1 . . ?
H18A C18 H18B 107.9 . . ?
C20 C19 C18 112.7(13) . . ?
C20 C19 H19A 109.0 . . ?
C18 C19 H19A 109.0 . . ?
C20 C19 H19B 109.0 . . ?
C18 C19 H19B 109.0 . . ?
H19A C19 H19B 107.8 . . ?
C19 C20 H20A 109.5 . . ?
C19 C20 H20B 109.5 . . ?
H20A C20 H20B 109.5 . . ?
C19 C20 H20C 109.5 . . ?
H20A C20 H20C 109.5 . . ?
H20B C20 H20C 109.5 . . ?
C22 C21 P2 116.1(10) . . ?
C22 C21 H21A 108.3 . . ?
P2 C21 H21A 108.3 . . ?
C22 C21 H21B 108.3 . . ?
P2 C21 H21B 108.3 . . ?
H21A C21 H21B 107.4 . . ?
C21 C22 C23 112.0(12) . . ?
C21 C22 H22A 109.2 . . ?
C23 C22 H22A 109.2 . . ?
C21 C22 H22B 109.2 . . ?
C23 C22 H22B 109.2 . . ?
H22A C22 H22B 107.9 . . ?
C24 C23 C22 113.7(13) . . ?
C24 C23 H23A 108.8 . . ?
C22 C23 H23A 108.8 . . ?
C24 C23 H23B 108.8 . . ?
C22 C23 H23B 108.8 . . ?
H23A C23 H23B 107.7 . . ?
C23 C24 H24A 109.5 . . ?
C23 C24 H24B 109.5 . . ?
H24A C24 H24B 109.5 . . ?
C23 C24 H24C 109.5 . . ?
H24A C24 H24C 109.5 . . ?
H24B C24 H24C 109.5 . . ?
O24 U2 O23 179.3(5) . . ?
O24 U2 O14 92.3(4) . . ?
O23 U2 O14 87.8(4) . . ?
O24 U2 O13 91.1(4) . . ?
O23 U2 O13 89.1(4) . . ?
O14 U2 O13 148.5(4) . . ?
O24 U2 O15 88.1(4) . . ?
O23 U2 O15 92.5(4) . . ?
O14 U2 O15 74.6(4) . . ?
O13 U2 O15 74.3(4) . . ?
O24 U2 O22 90.9(4) . 2_775 ?
O23 U2 O22 88.5(4) . 2_775 ?
O14 U2 O22 139.5(4) . 2_775 ?
O13 U2 O22 71.7(4) . 2_775 ?
O15 U2 O22 145.9(4) . 2_775 ?
O24 U2 O19 87.1(4) . . ?
O23 U2 O19 92.4(4) . . ?
O14 U2 O19 71.8(3) . . ?
O13 U2 O19 139.7(3) . . ?
O15 U2 O19 145.8(3) . . ?
O22 U2 O19 68.1(3) 2_775 . ?
O18 Re3 O17 108.9(7) . . ?
O18 Re3 O16 109.3(6) . . ?
O17 Re3 O16 109.3(6) . . ?
O18 Re3 O15 110.2(6) . . ?
O17 Re3 O15 109.2(6) . . ?
O16 Re3 O15 109.9(5) . . ?
O21 Re4 O20 107.7(5) . . ?
O21 Re4 O19 109.4(5) . . ?
O20 Re4 O19 109.9(5) . . ?
O21 Re4 O22 109.2(5) . . ?
O20 Re4 O22 109.4(6) . . ?
O19 Re4 O22 111.2(5) . . ?
O13 P3 C29 110.6(7) . . ?
O13 P3 C33 111.4(7) . . ?
C29 P3 C33 107.3(7) . . ?
O13 P3 C25 109.2(6) . . ?
C29 P3 C25 109.1(7) . . ?
C33 P3 C25 109.3(7) . . ?
O14 P4 C37 108.7(6) . . ?
O14 P4 C41 110.6(6) . . ?
C37 P4 C41 107.8(7) . . ?
O14 P4 C45 111.7(6) . . ?
C37 P4 C45 108.8(7) . . ?
C41 P4 C45 109.1(7) . . ?
P3 O13 U2 154.3(6) . . ?
P4 O14 U2 153.7(6) . . ?
Re3 O15 U2 144.5(6) . . ?
Re4 O19 U2 174.5(6) . . ?
Re4 O22 U2 169.8(6) . 2_775 ?
C26 C25 P3 112.5(10) . . ?
C26 C25 H25A 109.1 . . ?
P3 C25 H25A 109.1 . . ?
C26 C25 H25B 109.1 . . ?
P3 C25 H25B 109.1 . . ?
H25A C25 H25B 107.8 . . ?
C27 C26 C25 110.5(12) . . ?
C27 C26 H26A 109.5 . . ?
C25 C26 H26A 109.5 . . ?
C27 C26 H26B 109.5 . . ?
C25 C26 H26B 109.5 . . ?
H26A C26 H26B 108.1 . . ?
C26 C27 C28 112.9(13) . . ?
C26 C27 H27A 109.0 . . ?
C28 C27 H27A 109.0 . . ?
C26 C27 H27B 109.0 . . ?
C28 C27 H27B 109.0 . . ?
H27A C27 H27B 107.8 . . ?
C27 C28 H28A 109.5 . . ?
C27 C28 H28B 109.5 . . ?
H28A C28 H28B 109.5 . . ?
C27 C28 H28C 109.5 . . ?
H28A C28 H28C 109.5 . . ?
H28B C28 H28C 109.5 . . ?
C30 C29 P3 114.2(11) . . ?
C30 C29 H29A 108.7 . . ?
P3 C29 H29A 108.7 . . ?
C30 C29 H29B 108.7 . . ?
P3 C29 H29B 108.7 . . ?
H29A C29 H29B 107.6 . . ?
C31 C30 C29 112.2(14) . . ?
C31 C30 H30A 109.2 . . ?
C29 C30 H30A 109.2 . . ?
C31 C30 H30B 109.2 . . ?
C29 C30 H30B 109.2 . . ?
H30A C30 H30B 107.9 . . ?
C30 C31 C32 113.8(15) . . ?
C30 C31 H31A 108.8 . . ?
C32 C31 H31A 108.8 . . ?
C30 C31 H31B 108.8 . . ?
C32 C31 H31B 108.8 . . ?
H31A C31 H31B 107.7 . . ?
C31 C32 H32A 109.5 . . ?
C31 C32 H32B 109.5 . . ?
H32A C32 H32B 109.5 . . ?
C31 C32 H32C 109.5 . . ?
H32A C32 H32C 109.5 . . ?
H32B C32 H32C 109.5 . . ?
C34 C33 P3 113.1(10) . . ?
C34 C33 H33A 109.0 . . ?
P3 C33 H33A 109.0 . . ?
C34 C33 H33B 109.0 . . ?
P3 C33 H33B 109.0 . . ?
H33A C33 H33B 107.8 . . ?
C35 C34 C33 113.7(12) . . ?
C35 C34 H34A 108.8 . . ?
C33 C34 H34A 108.8 . . ?
C35 C34 H34B 108.8 . . ?
C33 C34 H34B 108.8 . . ?
H34A C34 H34B 107.7 . . ?
C34 C35 C36 111.9(12) . . ?
C34 C35 H35A 109.2 . . ?
C36 C35 H35A 109.2 . . ?
C34 C35 H35B 109.2 . . ?
C36 C35 H35B 109.2 . . ?
H35A C35 H35B 107.9 . . ?
C35 C36 H36A 109.5 . . ?
C35 C36 H36B 109.5 . . ?
H36A C36 H36B 109.5 . . ?
C35 C36 H36C 109.5 . . ?
H36A C36 H36C 109.5 . . ?
H36B C36 H36C 109.5 . . ?
C38 C37 P4 113.8(10) . . ?
C38 C37 H37A 108.8 . . ?
P4 C37 H37A 108.8 . . ?
C38 C37 H37B 108.8 . . ?
P4 C37 H37B 108.8 . . ?
H37A C37 H37B 107.7 . . ?
C39 C38 C37 114.0(12) . . ?
C39 C38 H38A 108.7 . . ?
C37 C38 H38A 108.7 . . ?
C39 C38 H38B 108.7 . . ?
C37 C38 H38B 108.7 . . ?
H38A C38 H38B 107.6 . . ?
C38 C39 C40 112.8(14) . . ?
C38 C39 H39A 109.0 . . ?
C40 C39 H39A 109.0 . . ?
C38 C39 H39B 109.0 . . ?
C40 C39 H39B 109.0 . . ?
H39A C39 H39B 107.8 . . ?
C39 C40 H40A 109.5 . . ?
C39 C40 H40B 109.5 . . ?
H40A C40 H40B 109.5 . . ?
C39 C40 H40C 109.5 . . ?
H40A C40 H40C 109.5 . . ?
H40B C40 H40C 109.5 . . ?
C42 C41 P4 114.5(10) . . ?
C42 C41 H41A 108.6 . . ?
P4 C41 H41A 108.6 . . ?
C42 C41 H41B 108.6 . . ?
P4 C41 H41B 108.6 . . ?
H41A C41 H41B 107.6 . . ?
C41 C42 C43 114.2(12) . . ?
C41 C42 H42A 108.7 . . ?
C43 C42 H42A 108.7 . . ?
C41 C42 H42B 108.7 . . ?
C43 C42 H42B 108.7 . . ?
H42A C42 H42B 107.6 . . ?
C44 C43 C42 113.1(13) . . ?
C44 C43 H43A 109.0 . . ?
C42 C43 H43A 109.0 . . ?
C44 C43 H43B 109.0 . . ?
C42 C43 H43B 109.0 . . ?
H43A C43 H43B 107.8 . . ?
C43 C44 H44A 109.5 . . ?
C43 C44 H44B 109.5 . . ?
H44A C44 H44B 109.5 . . ?
C43 C44 H44C 109.5 . . ?
H44A C44 H44C 109.5 . . ?
H44B C44 H44C 109.5 . . ?
C46 C45 P4 113.4(10) . . ?
C46 C45 H45A 108.9 . . ?
P4 C45 H45A 108.9 . . ?
C46 C45 H45B 108.9 . . ?
P4 C45 H45B 108.9 . . ?
H45A C45 H45B 107.7 . . ?
C47 C46 C45 112.5(12) . . ?
C47 C46 H46A 109.1 . . ?
C45 C46 H46A 109.1 . . ?
C47 C46 H46B 109.1 . . ?
C45 C46 H46B 109.1 . . ?
H46A C46 H46B 107.8 . . ?
C46 C47 C48 113.3(14) . . ?
C46 C47 H47A 108.9 . . ?
C48 C47 H47A 108.9 . . ?
C46 C47 H47B 108.9 . . ?
C48 C47 H47B 108.9 . . ?
H47A C47 H47B 107.7 . . ?
C47 C48 H48A 109.5 . . ?
C47 C48 H48B 109.5 . . ?
H48A C48 H48B 109.5 . . ?
C47 C48 H48C 109.5 . . ?
H48A C48 H48C 109.5 . . ?
H48B C48 H48C 109.5 . . ?
Cl2 C49 Cl4 111.6(9) . . ?
Cl2 C49 Cl3 108.8(8) . . ?
Cl4 C49 Cl3 110.0(9) . . ?
Cl2 C49 Cl1 109.5(9) . . ?
Cl4 C49 Cl1 108.8(8) . . ?
Cl3 C49 Cl1 107.9(8) . . ?
Cl6 C50 Cl7 109.5(9) . . ?
Cl6 C50 Cl8 109.4(9) . . ?
Cl7 C50 Cl8 110.1(9) . . ?
Cl6 C50 Cl5 108.9(9) . . ?
Cl7 C50 Cl5 109.7(9) . . ?
Cl8 C50 Cl5 109.2(8) . . ?

loop_
_geom_bond_atom_site_label_1
_geom_bond_atom_site_label_2
_geom_bond_distance
_geom_bond_site_symmetry_2
_geom_bond_publ_flag
U1 O12 1.751(11) . ?
U1 O11 1.763(10) . ?
U1 O1 2.300(9) . ?
U1 O2 2.329(9) . ?
U1 O7 2.355(10) . ?
U1 O3 2.451(10) . ?
U1 O6 2.457(11) 2_656 ?
Re1 O5 1.693(15) . ?
Re1 O4 1.708(10) . ?
Re1 O3 1.727(10) . ?
Re1 O6 1.737(12) . ?
Re2 O8 1.695(12) . ?
Re2 O9 1.701(11) . ?
Re2 O10 1.740(10) . ?
Re2 O7 1.757(11) . ?
P1 O1 1.520(10) . ?
P1 C1 1.797(15) . ?
P1 C5 1.796(15) . ?
P1 C9 1.809(14) . ?
P2 O2 1.520(10) . ?
P2 C13 1.783(14) . ?
P2 C21 1.787(14) . ?
P2 C17 1.790(14) . ?
O6 U1 2.457(11) 2_656 ?
C1 C2 1.56(2) . ?
C1 H1A 0.9900 . ?
C1 H1B 0.9900 . ?
C2 C3 1.51(2) . ?
C2 H2A 0.9900 . ?
C2 H2B 0.9900 . ?
C3 C4 1.53(2) . ?
C3 H3A 0.9900 . ?
C3 H3B 0.9900 . ?
C4 H4A 0.9800 . ?
C4 H4B 0.9800 . ?
C4 H4C 0.9800 . ?
C5 C6 1.530(18) . ?
C5 H5A 0.9900 . ?
C5 H5B 0.9900 . ?
C6 C7 1.523(19) . ?
C6 H6A 0.9900 . ?
C6 H6B 0.9900 . ?
C7 C8 1.513(19) . ?
C7 H7A 0.9900 . ?
C7 H7B 0.9900 . ?
C8 H8A 0.9800 . ?
C8 H8B 0.9800 . ?
C8 H8C 0.9800 . ?
C9 C10 1.515(19) . ?
C9 H9A 0.9900 . ?
C9 H9B 0.9900 . ?
C10 C11 1.53(2) . ?
C10 H10A 0.9900 . ?
C10 H10B 0.9900 . ?
C11 C12 1.53(2) . ?
C11 H11A 0.9900 . ?
C11 H11B 0.9900 . ?
C12 H12A 0.9800 . ?
C12 H12B 0.9800 . ?
C12 H12C 0.9800 . ?
C13 C14 1.530(18) . ?
C13 H13A 0.9900 . ?
C13 H13B 0.9900 . ?
C14 C15 1.511(19) . ?
C14 H14A 0.9900 . ?
C14 H14B 0.9900 . ?
C15 C16 1.55(2) . ?
C15 H15A 0.9900 . ?
C15 H15B 0.9900 . ?
C16 H16A 0.9800 . ?
C16 H16B 0.9800 . ?
C16 H16C 0.9800 . ?
C17 C18 1.510(19) . ?
C17 H17A 0.9900 . ?
C17 H17B 0.9900 . ?
C18 C19 1.545(19) . ?
C18 H18A 0.9900 . ?
C18 H18B 0.9900 . ?
C19 C20 1.52(2) . ?
C19 H19A 0.9900 . ?
C19 H19B 0.9900 . ?
C20 H20A 0.9800 . ?
C20 H20B 0.9800 . ?
C20 H20C 0.9800 . ?
C21 C22 1.509(19) . ?
C21 H21A 0.9900 . ?
C21 H21B 0.9900 . ?
C22 C23 1.538(19) . ?
C22 H22A 0.9900 . ?
C22 H22B 0.9900 . ?
C23 C24 1.51(2) . ?
C23 H23A 0.9900 . ?
C23 H23B 0.9900 . ?
C24 H24A 0.9800 . ?
C24 H24B 0.9800 . ?
C24 H24C 0.9800 . ?
U2 O24 1.765(9) . ?
U2 O23 1.772(10) . ?
U2 O14 2.293(9) . ?
U2 O13 2.297(9) . ?
U2 O15 2.406(10) . ?
U2 O22 2.443(11) 2_775 ?
U2 O19 2.463(9) . ?
Re3 O18 1.697(12) . ?
Re3 O17 1.703(12) . ?
Re3 O16 1.715(11) . ?
Re3 O15 1.748(11) . ?
Re4 O21 1.698(10) . ?
Re4 O20 1.704(11) . ?
Re4 O19 1.727(10) . ?
Re4 O22 1.738(11) . ?
P3 O13 1.524(10) . ?
P3 C29 1.786(15) . ?
P3 C33 1.790(15) . ?
P3 C25 1.814(15) . ?
P4 O14 1.520(9) . ?
P4 C37 1.775(14) . ?
P4 C41 1.788(15) . ?
P4 C45 1.785(14) . ?
O22 U2 2.443(11) 2_775 ?
C25 C26 1.531(19) . ?
C25 H25A 0.9900 . ?
C25 H25B 0.9900 . ?
C26 C27 1.509(19) . ?
C26 H26A 0.9900 . ?
C26 H26B 0.9900 . ?
C27 C28 1.53(2) . ?
C27 H27A 0.9900 . ?
C27 H27B 0.9900 . ?
C28 H28A 0.9800 . ?
C28 H28B 0.9800 . ?
C28 H28C 0.9800 . ?
C29 C30 1.54(2) . ?
C29 H29A 0.9900 . ?
C29 H29B 0.9900 . ?
C30 C31 1.49(2) . ?
C30 H30A 0.9900 . ?
C30 H30B 0.9900 . ?
C31 C32 1.53(2) . ?
C31 H31A 0.9900 . ?
C31 H31B 0.9900 . ?
C32 H32A 0.9800 . ?
C32 H32B 0.9800 . ?
C32 H32C 0.9800 . ?
C33 C34 1.53(2) . ?
C33 H33A 0.9900 . ?
C33 H33B 0.9900 . ?
C34 C35 1.527(18) . ?
C34 H34A 0.9900 . ?
C34 H34B 0.9900 . ?
C35 C36 1.55(2) . ?
C35 H35A 0.9900 . ?
C35 H35B 0.9900 . ?
C36 H36A 0.9800 . ?
C36 H36B 0.9800 . ?
C36 H36C 0.9800 . ?
C37 C38 1.543(19) . ?
C37 H37A 0.9900 . ?
C37 H37B 0.9900 . ?
C38 C39 1.50(2) . ?
C38 H38A 0.9900 . ?
C38 H38B 0.9900 . ?
C39 C40 1.52(2) . ?
C39 H39A 0.9900 . ?
C39 H39B 0.9900 . ?
C40 H40A 0.9800 . ?
C40 H40B 0.9800 . ?
C40 H40C 0.9800 . ?
C41 C42 1.528(18) . ?
C41 H41A 0.9900 . ?
C41 H41B 0.9900 . ?
C42 C43 1.53(2) . ?
C42 H42A 0.9900 . ?
C42 H42B 0.9900 . ?
C43 C44 1.51(2) . ?
C43 H43A 0.9900 . ?
C43 H43B 0.9900 . ?
C44 H44A 0.9800 . ?
C44 H44B 0.9800 . ?
C44 H44C 0.9800 . ?
C45 C46 1.549(19) . ?
C45 H45A 0.9900 . ?
C45 H45B 0.9900 . ?
C46 C47 1.52(2) . ?
C46 H46A 0.9900 . ?
C46 H46B 0.9900 . ?
C47 C48 1.53(2) . ?
C47 H47A 0.9900 . ?
C47 H47B 0.9900 . ?
C48 H48A 0.9800 . ?
C48 H48B 0.9800 . ?
C48 H48C 0.9800 . ?
C49 Cl2 1.742(16) . ?
C49 Cl4 1.744(16) . ?
C49 Cl3 1.768(15) . ?
C49 Cl1 1.779(16) . ?
C50 Cl6 1.751(15) . ?
C50 Cl7 1.757(17) . ?
C50 Cl8 1.760(17) . ?
C50 Cl5 1.766(16) . ?

loop_
_geom_torsion_atom_site_label_1
_geom_torsion_atom_site_label_2
_geom_torsion_atom_site_label_3
_geom_torsion_atom_site_label_4
_geom_torsion
_geom_torsion_site_symmetry_1
_geom_torsion_site_symmetry_2
_geom_torsion_site_symmetry_3
_geom_torsion_site_symmetry_4
_geom_torsion_publ_flag
C1 P1 O1 U1 34.1(13) . . . . ?
C5 P1 O1 U1 155.2(10) . . . . ?
C9 P1 O1 U1 -85.1(12) . . . . ?
O12 U1 O1 P1 -34.4(11) . . . . ?
O11 U1 O1 P1 147.6(11) . . . . ?
O2 U1 O1 P1 56.6(14) . . . . ?
O7 U1 O1 P1 55.6(11) . . . . ?
O3 U1 O1 P1 -123.9(11) . . . . ?
O6 U1 O1 P1 -122.5(12) 2_656 . . . ?
C13 P2 O2 U1 146.5(11) . . . . ?
C21 P2 O2 U1 25.0(14) . . . . ?
C17 P2 O2 U1 -92.6(13) . . . . ?
O12 U1 O2 P2 -40.5(13) . . . . ?
O11 U1 O2 P2 137.9(13) . . . . ?
O1 U1 O2 P2 -131.3(11) . . . . ?
O7 U1 O2 P2 -130.4(13) . . . . ?
O3 U1 O2 P2 49.0(12) . . . . ?
O6 U1 O2 P2 47.3(15) 2_656 . . . ?
O5 Re1 O3 U1 76(2) . . . . ?
O4 Re1 O3 U1 -165.5(18) . . . . ?
O6 Re1 O3 U1 -46(2) . . . . ?
O12 U1 O3 Re1 -58.3(19) . . . . ?
O11 U1 O3 Re1 120.0(19) . . . . ?
O1 U1 O3 Re1 31(2) . . . . ?
O2 U1 O3 Re1 -149(2) . . . . ?
O7 U1 O3 Re1 -147.9(15) . . . . ?
O6 U1 O3 Re1 29.8(18) 2_656 . . . ?
O5 Re1 O6 U1 46(2) . . . 2_656 ?
O4 Re1 O6 U1 -75(2) . . . 2_656 ?
O3 Re1 O6 U1 166.6(18) . . . 2_656 ?
O8 Re2 O7 U1 33.1(16) . . . . ?
O9 Re2 O7 U1 -87.0(15) . . . . ?
O10 Re2 O7 U1 153.0(14) . . . . ?
O12 U1 O7 Re2 -72.6(15) . . . . ?
O11 U1 O7 Re2 108.2(15) . . . . ?
O1 U1 O7 Re2 -162.5(16) . . . . ?
O2 U1 O7 Re2 18.0(14) . . . . ?
O3 U1 O7 Re2 17(2) . . . . ?
O6 U1 O7 Re2 -159.3(12) 2_656 . . . ?
O1 P1 C1 C2 68.4(11) . . . . ?
C5 P1 C1 C2 -51.7(11) . . . . ?
C9 P1 C1 C2 -169.3(9) . . . . ?
P1 C1 C2 C3 -164.8(10) . . . . ?
C1 C2 C3 C4 -61.9(18) . . . . ?
O1 P1 C5 C6 177.9(10) . . . . ?
C1 P1 C5 C6 -60.8(12) . . . . ?
C9 P1 C5 C6 55.8(12) . . . . ?
P1 C5 C6 C7 165.8(11) . . . . ?
C5 C6 C7 C8 -178.7(13) . . . . ?
O1 P1 C9 C10 -47.0(12) . . . . ?
C1 P1 C9 C10 -168.3(10) . . . . ?
C5 P1 C9 C10 72.9(11) . . . . ?
P1 C9 C10 C11 -178.6(11) . . . . ?
C9 C10 C11 C12 -177.6(13) . . . . ?
O2 P2 C13 C14 57.0(11) . . . . ?
C21 P2 C13 C14 179.2(10) . . . . ?
C17 P2 C13 C14 -65.6(12) . . . . ?
P2 C13 C14 C15 -170.1(10) . . . . ?
C13 C14 C15 C16 -179.2(13) . . . . ?
O2 P2 C17 C18 172.7(10) . . . . ?
C13 P2 C17 C18 -65.7(12) . . . . ?
C21 P2 C17 C18 52.0(12) . . . . ?
P2 C17 C18 C19 -174.6(10) . . . . ?
C17 C18 C19 C20 176.9(13) . . . . ?
O2 P2 C21 C22 61.3(12) . . . . ?
C13 P2 C21 C22 -60.4(13) . . . . ?
C17 P2 C21 C22 -177.6(11) . . . . ?
P2 C21 C22 C23 -175.1(10) . . . . ?
C21 C22 C23 C24 66.1(17) . . . . ?
C29 P3 O13 U2 101.8(15) . . . . ?
C33 P3 O13 U2 -17.4(17) . . . . ?
C25 P3 O13 U2 -138.1(14) . . . . ?
O24 U2 O13 P3 11.8(15) . . . . ?
O23 U2 O13 P3 -168.8(15) . . . . ?
O14 U2 O13 P3 -84.5(16) . . . . ?
O15 U2 O13 P3 -75.9(15) . . . . ?
O22 U2 O13 P3 102.4(15) 2_775 . . . ?
O19 U2 O13 P3 98.6(15) . . . . ?
C37 P4 O14 U2 -132.4(14) . . . . ?
C41 P4 O14 U2 109.4(15) . . . . ?
C45 P4 O14 U2 -12.3(17) . . . . ?
O24 U2 O14 P4 7.8(15) . . . . ?
O23 U2 O14 P4 -171.5(15) . . . . ?
O13 U2 O14 P4 103.8(15) . . . . ?
O15 U2 O14 P4 95.3(15) . . . . ?
O22 U2 O14 P4 -86.3(16) 2_775 . . . ?
O19 U2 O14 P4 -78.3(15) . . . . ?
O18 Re3 O15 U2 -47.7(12) . . . . ?
O17 Re3 O15 U2 -167.2(10) . . . . ?
O16 Re3 O15 U2 72.8(11) . . . . ?
O24 U2 O15 Re3 4.0(10) . . . . ?
O23 U2 O15 Re3 -176.0(10) . . . . ?
O14 U2 O15 Re3 -88.9(10) . . . . ?
O13 U2 O15 Re3 95.7(10) . . . . ?
O22 U2 O15 Re3 92.9(12) 2_775 . . . ?
O19 U2 O15 Re3 -78.0(12) . . . . ?
O21 Re4 O19 U2 -106(6) . . . . ?
O20 Re4 O19 U2 136(6) . . . . ?
O22 Re4 O19 U2 14(6) . . . . ?
O24 U2 O19 Re4 87(6) . . . . ?
O23 U2 O19 Re4 -93(6) . . . . ?
O14 U2 O19 Re4 -180(100) . . . . ?
O13 U2 O19 Re4 -1(6) . . . . ?
O15 U2 O19 Re4 169(6) . . . . ?
O22 U2 O19 Re4 -5(6) 2_775 . . . ?
O21 Re4 O22 U2 -9(4) . . . 2_775 ?
O20 Re4 O22 U2 109(4) . . . 2_775 ?
O19 Re4 O22 U2 -129(4) . . . 2_775 ?
O13 P3 C25 C26 175.6(10) . . . . ?
C29 P3 C25 C26 -63.4(12) . . . . ?
C33 P3 C25 C26 53.5(12) . . . . ?
P3 C25 C26 C27 177.8(10) . . . . ?
C25 C26 C27 C28 177.9(12) . . . . ?
O13 P3 C29 C30 50.7(12) . . . . ?
C33 P3 C29 C30 172.3(10) . . . . ?
C25 P3 C29 C30 -69.5(12) . . . . ?
P3 C29 C30 C31 -168.8(10) . . . . ?
C29 C30 C31 C32 -175.4(13) . . . . ?
O13 P3 C33 C34 -64.1(11) . . . . ?
C29 P3 C33 C34 174.8(10) . . . . ?
C25 P3 C33 C34 56.6(12) . . . . ?
P3 C33 C34 C35 173.8(10) . . . . ?
C33 C34 C35 C36 -71.8(16) . . . . ?
O14 P4 C37 C38 -55.5(12) . . . . ?
C41 P4 C37 C38 64.4(11) . . . . ?
C45 P4 C37 C38 -177.4(10) . . . . ?
P4 C37 C38 C39 170.8(11) . . . . ?
C37 C38 C39 C40 -178.4(14) . . . . ?
O14 P4 C41 C42 175.4(10) . . . . ?
C37 P4 C41 C42 56.6(12) . . . . ?
C45 P4 C41 C42 -61.4(12) . . . . ?
P4 C41 C42 C43 169.1(10) . . . . ?
C41 C42 C43 C44 -62.6(17) . . . . ?
O14 P4 C45 C46 70.4(11) . . . . ?
C37 P4 C45 C46 -169.5(9) . . . . ?
C41 P4 C45 C46 -52.2(11) . . . . ?
P4 C45 C46 C47 -166.6(10) . . . . ?
C45 C46 C47 C48 -170.1(13) . . . . ?
